data_2221253
loop_
_publ_author_name
'Razak, Ibrahim Abdul'
'Fun, Hoong-Kun'
'Ngaini, Zainab'
'Fadzillah, Siti Muhaini Haris'
'Hussain, Hasnain'

_publ_section_title
;
 (<i>E</i>)-1-(4-Decyloxyphenyl)-3-(4-hydroxyphenyl)prop-2-en-1-one
;
_journal_coeditor_code AT2746
_journal_issue 4
_journal_name_full 'Acta Crystallographica Section E'
_journal_page_first o881
_journal_page_last o882
_journal_paper_doi 10.1107/S160053680901054X
_journal_volume 65
_journal_year 2009
_chemical_formula_iupac 'C25 H32 O3'
_chemical_formula_moiety 'C25 H32 O3'
_chemical_formula_sum 'C25 H32 O3'
_chemical_formula_weight 380.51
_chemical_name_systematic
;
(<i>E</i>)-1-(4-Decyloxyphenyl)-3-(4-hydroxyphenyl)prop-2-en-1-one
;
_space_group_IT_number 14
_symmetry_cell_setting monoclinic
_symmetry_space_group_name_Hall '-P 2ybc'
_symmetry_space_group_name_H-M 'P 1 21/c 1'
_atom_sites_solution_hydrogens geom
_atom_sites_solution_primary direct
_atom_sites_solution_secondary difmap
_audit_creation_method SHELXL-97
_cell_angle_alpha 90.00
_cell_angle_beta 99.2840(10)
_cell_angle_gamma 90.00
_cell_formula_units_Z 8
_cell_length_a 12.4437(2)
_cell_length_b 35.5191(6)
_cell_length_c 9.8004(2)
_cell_measurement_reflns_used 9788
_cell_measurement_temperature 100
_cell_measurement_theta_max 33.60
_cell_measurement_theta_min 2.39
_cell_volume 4274.93(13)
_computing_cell_refinement 'SAINT (Bruker, 2005)'
_computing_data_collection 'APEX2 (Bruker, 2005)'
_computing_data_reduction 'SAINT (Bruker, 2005)'
_computing_molecular_graphics 'SHELXTL (Sheldrick, 2008)'
_computing_publication_material 'SHELXTL (Sheldrick, 2008) and PLATON (Spek, 2009)'
_computing_structure_refinement 'SHELXTL (Sheldrick, 2008)'
_computing_structure_solution 'SHELXTL (Sheldrick, 2008)'
_diffrn_ambient_temperature 100
_diffrn_measured_fraction_theta_full 0.996
_diffrn_measured_fraction_theta_max 0.996
_diffrn_measurement_device_type 'Bruker APEXII CCD area-detector'
_diffrn_measurement_method '\f and \w'
_diffrn_radiation_monochromator graphite
_diffrn_radiation_source 'sealed tube'
_diffrn_radiation_type MoK\a
_diffrn_radiation_wavelength 0.71073
_diffrn_reflns_av_R_equivalents 0.0269
_diffrn_reflns_av_sigmaI/netI 0.0330
_diffrn_reflns_limit_h_max 12
_diffrn_reflns_limit_h_min -19
_diffrn_reflns_limit_k_max 55
_diffrn_reflns_limit_k_min -47
_diffrn_reflns_limit_l_max 15
_diffrn_reflns_limit_l_min -15
_diffrn_reflns_number 62626
_diffrn_reflns_theta_full 33.64
_diffrn_reflns_theta_max 33.64
_diffrn_reflns_theta_min 1.15
_diffrn_standards_number 0
_exptl_absorpt_coefficient_mu 0.076
_exptl_absorpt_correction_T_max 0.9742
_exptl_absorpt_correction_T_min 0.9617
_exptl_absorpt_correction_type multi-scan
_exptl_absorpt_process_details '(SADABS; Bruker, 2005)'
_exptl_crystal_colour colourless
_exptl_crystal_density_diffrn 1.182
_exptl_crystal_density_method 'not measured'
_exptl_crystal_description block
_exptl_crystal_F_000 1648
_exptl_crystal_size_max 0.52
_exptl_crystal_size_mid 0.443
_exptl_crystal_size_min 0.347
_refine_diff_density_max 0.537
_refine_diff_density_min -0.253
_refine_ls_extinction_method none
_refine_ls_goodness_of_fit_ref 1.039
_refine_ls_hydrogen_treatment mixed
_refine_ls_matrix_type full
_refine_ls_number_parameters 515
_refine_ls_number_reflns 16928
_refine_ls_number_restraints 0
_refine_ls_restrained_S_all 1.039
_refine_ls_R_factor_all 0.0791
_refine_ls_R_factor_gt 0.0556
_refine_ls_shift/su_max 0.001
_refine_ls_shift/su_mean 0.000
_refine_ls_structure_factor_coef Fsqd
_refine_ls_weighting_details 'calc w=1/[\s^2^(Fo^2^)+(0.0694P)^2^+1.5875P] where P=(Fo^2^+2Fc^2^)/3'
_refine_ls_weighting_scheme calc
_refine_ls_wR_factor_gt 0.1386
_refine_ls_wR_factor_ref 0.1526
_reflns_number_gt 12634
_reflns_number_total 16928
_reflns_threshold_expression I>2\s(I)
_cod_data_source_file at2746.cif
_cod_data_source_block I
_cod_original_sg_symbol_H-M 'P 21/c'
_cod_database_code 2221253
_cod_database_fobs_code 2221253

loop_
_symmetry_equiv_pos_as_xyz
'x, y, z'
'-x, y+1/2, -z+1/2'
'-x, -y, -z'
'x, -y-1/2, z-1/2'

loop_
_atom_site_type_symbol
_atom_site_label
_atom_site_fract_x
_atom_site_fract_y
_atom_site_fract_z
_atom_site_U_iso_or_equiv
_atom_site_adp_type
_atom_site_calc_flag
_atom_site_refinement_flags
_atom_site_occupancy
_atom_site_disorder_assembly
_atom_site_disorder_group
O O1A 0.19648(7) -0.12225(2) 0.96568(9) 0.02036(16) Uani d . 1 . .
O O2A 0.68305(7) -0.08504(2) 0.48100(9) 0.02114(16) Uani d . 1 . .
O O3A 0.86470(6) 0.07913(2) 0.43003(8) 0.01776(15) Uani d . 1 . .
C C1A 0.39100(9) -0.06947(3) 0.80269(10) 0.01565(18) Uani d . 1 . .
H H1AA 0.4143 -0.0447 0.7989 0.019 Uiso calc R 1 . .
C C2A 0.31110(9) -0.07833(3) 0.88043(11) 0.01666(18) Uani d . 1 . .
H H2AA 0.2810 -0.0595 0.9282 0.020 Uiso calc R 1 . .
C C3A 0.27532(8) -0.11552(3) 0.88759(10) 0.01508(17) Uani d . 1 . .
C C4A 0.32006(9) -0.14375(3) 0.81526(11) 0.01803(19) Uani d . 1 . .
H H4AA 0.2966 -0.1685 0.8192 0.022 Uiso calc R 1 . .
C C5A 0.39998(9) -0.13443(3) 0.73730(11) 0.01765(19) Uani d . 1 . .
H H5AA 0.4295 -0.1533 0.6890 0.021 Uiso calc R 1 . .
C C6A 0.43747(8) -0.09747(3) 0.72928(10) 0.01372(17) Uani d . 1 . .
C C7A 0.52133(8) -0.09029(3) 0.64537(10) 0.01487(17) Uani d . 1 . .
H H7AA 0.5451 -0.1111 0.6011 0.018 Uiso calc R 1 . .
C C8A 0.56916(8) -0.05727(3) 0.62344(10) 0.01469(17) Uani d . 1 . .
H H8AA 0.5488 -0.0353 0.6644 0.018 Uiso calc R 1 . .
C C9A 0.65358(8) -0.05601(3) 0.53460(10) 0.01421(17) Uani d . 1 . .
C C10A 0.70600(8) -0.01986(3) 0.50805(10) 0.01370(17) Uani d . 1 . .
C C11A 0.79143(9) -0.02091(3) 0.43098(11) 0.01715(19) Uani d . 1 . .
H H11A 0.8116 -0.0439 0.3977 0.021 Uiso calc R 1 . .
C C12A 0.84675(9) 0.01122(3) 0.40270(11) 0.01749(19) Uani d . 1 . .
H H12A 0.9038 0.0097 0.3522 0.021 Uiso calc R 1 . .
C C13A 0.81582(8) 0.04600(3) 0.45113(10) 0.01456(17) Uani d . 1 . .
C C14A 0.72985(8) 0.04794(3) 0.52714(11) 0.01556(18) Uani d . 1 . .
H H14A 0.7089 0.0711 0.5588 0.019 Uiso calc R 1 . .
C C15A 0.67605(8) 0.01542(3) 0.55516(10) 0.01479(17) Uani d . 1 . .
H H15A 0.6192 0.0169 0.6059 0.018 Uiso calc R 1 . .
C C16A 0.95178(9) 0.07828(3) 0.34939(11) 0.01798(19) Uani d . 1 . .
H H16A 0.9254 0.0681 0.2583 0.022 Uiso calc R 1 . .
H H16B 1.0102 0.0623 0.3940 0.022 Uiso calc R 1 . .
C C17A 0.99332(9) 0.11775(3) 0.33678(11) 0.01747(19) Uani d . 1 . .
H H17A 1.0190 0.1279 0.4281 0.021 Uiso calc R 1 . .
H H17B 0.9347 0.1337 0.2921 0.021 Uiso calc R 1 . .
C C18A 1.08613(9) 0.11765(3) 0.25216(12) 0.0205(2) Uani d . 1 . .
H H18A 1.1456 0.1027 0.3004 0.025 Uiso calc R 1 . .
H H18B 1.0610 0.1056 0.1640 0.025 Uiso calc R 1 . .
C C19A 1.12904(9) 0.15667(3) 0.22545(11) 0.01802(19) Uani d . 1 . .
H H19A 1.1530 0.1691 0.3132 0.022 Uiso calc R 1 . .
H H19B 1.0705 0.1715 0.1744 0.022 Uiso calc R 1 . .
C C20A 1.22377(9) 0.15512(3) 0.14381(12) 0.0193(2) Uani d . 1 . .
H H20A 1.2836 0.1415 0.1975 0.023 Uiso calc R 1 . .
H H20B 1.2009 0.1412 0.0588 0.023 Uiso calc R 1 . .
C C21A 1.26404(9) 0.19380(3) 0.10818(11) 0.01678(18) Uani d . 1 . .
H H21A 1.2887 0.2074 0.1932 0.020 Uiso calc R 1 . .
H H21B 1.2037 0.2077 0.0565 0.020 Uiso calc R 1 . .
C C22A 1.35682(9) 0.19220(3) 0.02342(11) 0.01782(19) Uani d . 1 . .
H H22A 1.4177 0.1788 0.0759 0.021 Uiso calc R 1 . .
H H22B 1.3327 0.1781 -0.0607 0.021 Uiso calc R 1 . .
C C23A 1.39557(9) 0.23103(3) -0.01474(11) 0.01709(18) Uani d . 1 . .
H H23A 1.3347 0.2443 -0.0680 0.021 Uiso calc R 1 . .
H H23B 1.4185 0.2452 0.0695 0.021 Uiso calc R 1 . .
C C24A 1.48909(10) 0.23004(3) -0.09762(13) 0.0224(2) Uani d . 1 . .
H H24A 1.4664 0.2162 -0.1827 0.027 Uiso calc R 1 . .
H H24B 1.5503 0.2168 -0.0449 0.027 Uiso calc R 1 . .
C C25A 1.52534(10) 0.26954(3) -0.13242(13) 0.0231(2) Uani d . 1 . .
H H25A 1.5845 0.2677 -0.1840 0.035 Uiso calc R 1 . .
H H25B 1.5488 0.2832 -0.0484 0.035 Uiso calc R 1 . .
H H25C 1.4655 0.2825 -0.1867 0.035 Uiso calc R 1 . .
O O1B 1.31221(7) 0.33893(2) 0.04708(9) 0.02207(17) Uani d . 1 . .
O O2B 0.84313(8) 0.30275(2) 0.55634(10) 0.0293(2) Uani d . 1 . .
O O3B 0.68508(7) 0.13810(2) 0.65982(8) 0.01930(16) Uani d . 1 . .
C C1B 1.12915(9) 0.28531(3) 0.22651(12) 0.0189(2) Uani d . 1 . .
H H1BA 1.1138 0.2602 0.2417 0.023 Uiso calc R 1 . .
C C2B 1.20746(10) 0.29428(3) 0.14624(12) 0.0208(2) Uani d . 1 . .
H H2BA 1.2436 0.2752 0.1071 0.025 Uiso calc R 1 . .
C C3B 1.23247(9) 0.33191(3) 0.12373(11) 0.01589(18) Uani d . 1 . .
C C4B 1.17622(9) 0.36043(3) 0.17965(11) 0.01771(19) Uani d . 1 . .
H H4BA 1.1914 0.3856 0.1640 0.021 Uiso calc R 1 . .
C C5B 1.09736(9) 0.35102(3) 0.25890(11) 0.01814(19) Uani d . 1 . .
H H5BA 1.0598 0.3702 0.2956 0.022 Uiso calc R 1 . .
C C6B 1.07262(8) 0.31357(3) 0.28527(11) 0.01511(18) Uani d . 1 . .
C C7B 0.99147(9) 0.30651(3) 0.37343(11) 0.01700(19) Uani d . 1 . .
H H7BA 0.9566 0.3278 0.4005 0.020 Uiso calc R 1 . .
C C8B 0.95974(9) 0.27355(3) 0.42135(11) 0.01687(18) Uani d . 1 . .
H H8BA 0.9904 0.2511 0.3971 0.020 Uiso calc R 1 . .
C C9B 0.87663(9) 0.27302(3) 0.51200(11) 0.01733(19) Uani d . 1 . .
C C10B 0.83094(8) 0.23694(3) 0.55219(11) 0.01535(18) Uani d . 1 . .
C C11B 0.75851(9) 0.23806(3) 0.64765(11) 0.01700(19) Uani d . 1 . .
H H11B 0.7433 0.2611 0.6854 0.020 Uiso calc R 1 . .
C C12B 0.70886(9) 0.20588(3) 0.68738(11) 0.01700(19) Uani d . 1 . .
H H12B 0.6610 0.2073 0.7509 0.020 Uiso calc R 1 . .
C C13B 0.73143(8) 0.17123(3) 0.63101(10) 0.01518(17) Uani d . 1 . .
C C14B 0.80510(9) 0.16922(3) 0.53728(12) 0.0188(2) Uani d . 1 . .
H H14B 0.8212 0.1461 0.5011 0.023 Uiso calc R 1 . .
C C15B 0.85396(9) 0.20172(3) 0.49851(11) 0.01832(19) Uani d . 1 . .
H H15B 0.9027 0.2002 0.4361 0.022 Uiso calc R 1 . .
C C16B 0.60126(9) 0.13979(3) 0.74562(11) 0.01719(19) Uani d . 1 . .
H H16C 0.5419 0.1556 0.7026 0.021 Uiso calc R 1 . .
H H16D 0.6305 0.1504 0.8351 0.021 Uiso calc R 1 . .
C C17B 0.56056(9) 0.10029(3) 0.76309(11) 0.01687(18) Uani d . 1 . .
H H17C 0.6200 0.0848 0.8081 0.020 Uiso calc R 1 . .
H H17D 0.5342 0.0895 0.6730 0.020 Uiso calc R 1 . .
C C18B 0.46876(9) 0.10052(3) 0.84962(11) 0.01672(18) Uani d . 1 . .
H H18C 0.4952 0.1120 0.9384 0.020 Uiso calc R 1 . .
H H18D 0.4094 0.1159 0.8033 0.020 Uiso calc R 1 . .
C C19B 0.42533(9) 0.06142(3) 0.87367(11) 0.01718(19) Uani d . 1 . .
H H19C 0.4847 0.0459 0.9189 0.021 Uiso calc R 1 . .
H H19D 0.3977 0.0500 0.7850 0.021 Uiso calc R 1 . .
C C20B 0.33482(9) 0.06196(3) 0.96191(11) 0.01738(19) Uani d . 1 . .
H H20C 0.3617 0.0742 1.0492 0.021 Uiso calc R 1 . .
H H20D 0.2745 0.0768 0.9151 0.021 Uiso calc R 1 . .
C C21B 0.29339(9) 0.02284(3) 0.99067(11) 0.01762(19) Uani d . 1 . .
H H21C 0.3540 0.0080 1.0364 0.021 Uiso calc R 1 . .
H H21D 0.2660 0.0108 0.9032 0.021 Uiso calc R 1 . .
C C22B 0.20355(8) 0.02275(3) 1.08003(11) 0.01643(18) Uani d . 1 . .
H H22C 0.2313 0.0342 1.1686 0.020 Uiso calc R 1 . .
H H22D 0.1434 0.0381 1.0356 0.020 Uiso calc R 1 . .
C C23B 0.16144(8) -0.01652(3) 1.10443(11) 0.01573(18) Uani d . 1 . .
H H23C 0.2216 -0.0317 1.1498 0.019 Uiso calc R 1 . .
H H23D 0.1349 -0.0280 1.0156 0.019 Uiso calc R 1 . .
C C24B 0.07056(9) -0.01719(3) 1.19178(11) 0.01754(19) Uani d . 1 . .
H H24C 0.0101 -0.0020 1.1471 0.021 Uiso calc R 1 . .
H H24D 0.0969 -0.0061 1.2814 0.021 Uiso calc R 1 . .
C C25B 0.03045(10) -0.05710(3) 1.21225(13) 0.0231(2) Uani d . 1 . .
H H25D -0.0276 -0.0562 1.2659 0.035 Uiso calc R 1 . .
H H25E 0.0893 -0.0719 1.2599 0.035 Uiso calc R 1 . .
H H25F 0.0044 -0.0682 1.1238 0.035 Uiso calc R 1 . .
H H1OB 1.3164(14) 0.3643(6) 0.0362(19) 0.044(5) Uiso d . 1 . .
H H1OA 0.1825(15) -0.1475(6) 0.9592(19) 0.046(5) Uiso d . 1 . .

loop_
_atom_site_aniso_label
_atom_site_aniso_U_11
_atom_site_aniso_U_22
_atom_site_aniso_U_33
_atom_site_aniso_U_12
_atom_site_aniso_U_13
_atom_site_aniso_U_23
O1A 0.0220(4) 0.0178(4) 0.0250(4) -0.0022(3) 0.0151(3) 0.0001(3)
O2A 0.0248(4) 0.0131(3) 0.0295(4) -0.0007(3) 0.0166(3) -0.0028(3)
O3A 0.0201(4) 0.0131(3) 0.0229(4) -0.0027(3) 0.0118(3) 0.0005(3)
C1A 0.0186(5) 0.0123(4) 0.0176(4) -0.0009(3) 0.0077(3) -0.0004(3)
C2A 0.0197(5) 0.0134(4) 0.0190(4) -0.0003(3) 0.0092(4) -0.0017(3)
C3A 0.0146(4) 0.0154(4) 0.0167(4) -0.0003(3) 0.0069(3) 0.0011(3)
C4A 0.0206(5) 0.0126(4) 0.0236(5) -0.0017(4) 0.0117(4) -0.0001(3)
C5A 0.0205(5) 0.0129(4) 0.0220(5) -0.0003(3) 0.0110(4) -0.0012(3)
C6A 0.0145(4) 0.0126(4) 0.0153(4) -0.0003(3) 0.0060(3) 0.0004(3)
C7A 0.0152(4) 0.0143(4) 0.0164(4) 0.0003(3) 0.0065(3) 0.0003(3)
C8A 0.0154(4) 0.0138(4) 0.0163(4) -0.0005(3) 0.0068(3) -0.0009(3)
C9A 0.0143(4) 0.0133(4) 0.0161(4) -0.0003(3) 0.0055(3) 0.0004(3)
C10A 0.0147(4) 0.0124(4) 0.0152(4) -0.0002(3) 0.0059(3) 0.0001(3)
C11A 0.0191(5) 0.0135(4) 0.0212(5) -0.0007(3) 0.0102(4) -0.0018(3)
C12A 0.0187(5) 0.0148(4) 0.0217(5) -0.0015(4) 0.0116(4) -0.0006(3)
C13A 0.0154(4) 0.0133(4) 0.0159(4) -0.0012(3) 0.0055(3) 0.0012(3)
C14A 0.0166(5) 0.0132(4) 0.0183(4) 0.0004(3) 0.0068(3) -0.0004(3)
C15A 0.0144(4) 0.0148(4) 0.0168(4) 0.0001(3) 0.0073(3) 0.0005(3)
C16A 0.0175(5) 0.0161(5) 0.0226(5) -0.0013(4) 0.0103(4) 0.0016(4)
C17A 0.0176(5) 0.0155(4) 0.0208(5) -0.0024(3) 0.0075(4) 0.0011(3)
C18A 0.0191(5) 0.0165(5) 0.0284(5) -0.0011(4) 0.0117(4) 0.0028(4)
C19A 0.0189(5) 0.0161(5) 0.0207(5) -0.0016(4) 0.0082(4) 0.0020(3)
C20A 0.0199(5) 0.0159(5) 0.0242(5) -0.0016(4) 0.0098(4) 0.0026(4)
C21A 0.0163(5) 0.0162(4) 0.0192(4) -0.0021(3) 0.0070(4) 0.0004(3)
C22A 0.0181(5) 0.0165(5) 0.0208(5) -0.0016(4) 0.0087(4) 0.0004(3)
C23A 0.0176(5) 0.0163(4) 0.0192(4) -0.0012(3) 0.0087(4) 0.0000(3)
C24A 0.0220(5) 0.0189(5) 0.0300(6) 0.0005(4) 0.0152(4) 0.0025(4)
C25A 0.0214(5) 0.0216(5) 0.0282(5) -0.0036(4) 0.0100(4) 0.0036(4)
O1B 0.0255(4) 0.0154(4) 0.0301(4) -0.0002(3) 0.0187(3) 0.0018(3)
O2B 0.0372(5) 0.0137(4) 0.0445(5) -0.0007(3) 0.0292(4) -0.0017(3)
O3B 0.0230(4) 0.0129(3) 0.0256(4) -0.0035(3) 0.0146(3) -0.0003(3)
C1B 0.0219(5) 0.0120(4) 0.0257(5) -0.0013(4) 0.0129(4) -0.0010(4)
C2B 0.0260(6) 0.0131(4) 0.0271(5) 0.0005(4) 0.0161(4) -0.0015(4)
C3B 0.0169(5) 0.0143(4) 0.0185(4) -0.0004(3) 0.0089(3) 0.0005(3)
C4B 0.0208(5) 0.0118(4) 0.0230(5) 0.0006(3) 0.0109(4) 0.0015(3)
C5B 0.0205(5) 0.0123(4) 0.0243(5) 0.0012(3) 0.0116(4) 0.0011(3)
C6B 0.0143(4) 0.0137(4) 0.0187(4) 0.0002(3) 0.0070(3) 0.0008(3)
C7B 0.0168(5) 0.0149(4) 0.0211(5) 0.0001(3) 0.0087(4) 0.0001(3)
C8B 0.0163(5) 0.0143(4) 0.0220(5) -0.0012(3) 0.0090(4) -0.0010(3)
C9B 0.0176(5) 0.0147(4) 0.0219(5) -0.0008(3) 0.0099(4) -0.0003(3)
C10B 0.0149(4) 0.0137(4) 0.0191(4) -0.0014(3) 0.0076(3) -0.0001(3)
C11B 0.0184(5) 0.0137(4) 0.0213(5) -0.0017(3) 0.0103(4) -0.0019(3)
C12B 0.0183(5) 0.0154(4) 0.0199(4) -0.0022(3) 0.0108(4) -0.0008(3)
C13B 0.0158(4) 0.0131(4) 0.0180(4) -0.0017(3) 0.0066(3) 0.0008(3)
C14B 0.0214(5) 0.0132(4) 0.0248(5) -0.0012(4) 0.0122(4) -0.0022(4)
C15B 0.0199(5) 0.0148(4) 0.0233(5) -0.0014(4) 0.0126(4) -0.0009(4)
C16B 0.0186(5) 0.0155(4) 0.0198(4) -0.0022(4) 0.0101(4) 0.0006(3)
C17B 0.0191(5) 0.0141(4) 0.0193(4) -0.0024(3) 0.0087(4) 0.0013(3)
C18B 0.0179(5) 0.0144(4) 0.0190(4) -0.0015(3) 0.0065(4) 0.0015(3)
C19B 0.0195(5) 0.0152(4) 0.0183(4) -0.0030(4) 0.0075(4) -0.0003(3)
C20B 0.0191(5) 0.0147(4) 0.0199(4) -0.0017(4) 0.0080(4) 0.0011(3)
C21B 0.0200(5) 0.0148(4) 0.0199(4) -0.0023(4) 0.0086(4) 0.0008(3)
C22B 0.0164(5) 0.0157(4) 0.0185(4) -0.0017(3) 0.0067(3) 0.0008(3)
C23B 0.0166(4) 0.0143(4) 0.0178(4) -0.0006(3) 0.0070(3) 0.0004(3)
C24B 0.0174(5) 0.0171(5) 0.0199(5) -0.0013(4) 0.0083(4) 0.0011(3)
C25B 0.0227(5) 0.0211(5) 0.0273(5) -0.0056(4) 0.0094(4) 0.0019(4)

loop_
_atom_type_symbol
_atom_type_description
_atom_type_scat_dispersion_real
_atom_type_scat_dispersion_imag
_atom_type_scat_source
C C 0.0033 0.0016 'International Tables Vol C Tables 4.2.6.8 and 6.1.1.4'
H H 0.0000 0.0000 'International Tables Vol C Tables 4.2.6.8 and 6.1.1.4'
O O 0.0106 0.0060 'International Tables Vol C Tables 4.2.6.8 and 6.1.1.4'

loop_
_geom_angle_atom_site_label_1
_geom_angle_atom_site_label_2
_geom_angle_atom_site_label_3
_geom_angle_site_symmetry_1
_geom_angle_site_symmetry_3
_geom_angle
_geom_angle_publ_flag
C3A O1A H1OA . . 106.3(11) ?
C13A O3A C16A . . 117.46(8) ?
C2A C1A C6A . . 120.85(9) ?
C2A C1A H1AA . . 119.6 ?
C6A C1A H1AA . . 119.6 ?
C1A C2A C3A . . 120.35(9) ?
C1A C2A H2AA . . 119.8 ?
C3A C2A H2AA . . 119.8 ?
O1A C3A C4A . . 122.92(9) ?
O1A C3A C2A . . 117.29(9) ?
C4A C3A C2A . . 119.79(9) ?
C5A C4A C3A . . 119.24(9) ?
C5A C4A H4AA . . 120.4 ?
C3A C4A H4AA . . 120.4 ?
C4A C5A C6A . . 121.95(9) ?
C4A C5A H5AA . . 119.0 ?
C6A C5A H5AA . . 119.0 ?
C5A C6A C1A . . 117.82(9) ?
C5A C6A C7A . . 118.24(9) ?
C1A C6A C7A . . 123.94(9) ?
C8A C7A C6A . . 128.28(9) ?
C8A C7A H7AA . . 115.9 ?
C6A C7A H7AA . . 115.9 ?
C7A C8A C9A . . 119.82(9) ?
C7A C8A H8AA . . 120.1 ?
C9A C8A H8AA . . 120.1 ?
O2A C9A C8A . . 120.96(9) ?
O2A C9A C10A . . 118.54(9) ?
C8A C9A C10A . . 120.49(8) ?
C11A C10A C15A . . 117.73(9) ?
C11A C10A C9A . . 117.74(9) ?
C15A C10A C9A . . 124.53(9) ?
C12A C11A C10A . . 122.10(9) ?
C12A C11A H11A . . 118.9 ?
C10A C11A H11A . . 118.9 ?
C11A C12A C13A . . 119.16(9) ?
C11A C12A H12A . . 120.4 ?
C13A C12A H12A . . 120.4 ?
O3A C13A C12A . . 124.04(9) ?
O3A C13A C14A . . 116.00(9) ?
C12A C13A C14A . . 119.96(9) ?
C15A C14A C13A . . 119.97(9) ?
C15A C14A H14A . . 120.0 ?
C13A C14A H14A . . 120.0 ?
C14A C15A C10A . . 121.07(9) ?
C14A C15A H15A . . 119.5 ?
C10A C15A H15A . . 119.5 ?
O3A C16A C17A . . 108.91(8) ?
O3A C16A H16A . . 109.9 ?
C17A C16A H16A . . 109.9 ?
O3A C16A H16B . . 109.9 ?
C17A C16A H16B . . 109.9 ?
H16A C16A H16B . . 108.3 ?
C16A C17A C18A . . 110.01(9) ?
C16A C17A H17A . . 109.7 ?
C18A C17A H17A . . 109.7 ?
C16A C17A H17B . . 109.7 ?
C18A C17A H17B . . 109.7 ?
H17A C17A H17B . . 108.2 ?
C19A C18A C17A . . 114.09(9) ?
C19A C18A H18A . . 108.7 ?
C17A C18A H18A . . 108.7 ?
C19A C18A H18B . . 108.7 ?
C17A C18A H18B . . 108.7 ?
H18A C18A H18B . . 107.6 ?
C18A C19A C20A . . 112.24(9) ?
C18A C19A H19A . . 109.2 ?
C20A C19A H19A . . 109.2 ?
C18A C19A H19B . . 109.2 ?
C20A C19A H19B . . 109.2 ?
H19A C19A H19B . . 107.9 ?
C21A C20A C19A . . 113.43(9) ?
C21A C20A H20A . . 108.9 ?
C19A C20A H20A . . 108.9 ?
C21A C20A H20B . . 108.9 ?
C19A C20A H20B . . 108.9 ?
H20A C20A H20B . . 107.7 ?
C20A C21A C22A . . 113.37(9) ?
C20A C21A H21A . . 108.9 ?
C22A C21A H21A . . 108.9 ?
C20A C21A H21B . . 108.9 ?
C22A C21A H21B . . 108.9 ?
H21A C21A H21B . . 107.7 ?
C23A C22A C21A . . 113.31(9) ?
C23A C22A H22A . . 108.9 ?
C21A C22A H22A . . 108.9 ?
C23A C22A H22B . . 108.9 ?
C21A C22A H22B . . 108.9 ?
H22A C22A H22B . . 107.7 ?
C24A C23A C22A . . 114.10(9) ?
C24A C23A H23A . . 108.7 ?
C22A C23A H23A . . 108.7 ?
C24A C23A H23B . . 108.7 ?
C22A C23A H23B . . 108.7 ?
H23A C23A H23B . . 107.6 ?
C23A C24A C25A . . 112.09(9) ?
C23A C24A H24A . . 109.2 ?
C25A C24A H24A . . 109.2 ?
C23A C24A H24B . . 109.2 ?
C25A C24A H24B . . 109.2 ?
H24A C24A H24B . . 107.9 ?
C24A C25A H25A . . 109.5 ?
C24A C25A H25B . . 109.5 ?
H25A C25A H25B . . 109.5 ?
C24A C25A H25C . . 109.5 ?
H25A C25A H25C . . 109.5 ?
H25B C25A H25C . . 109.5 ?
C3B O1B H1OB . . 107.9(11) ?
C13B O3B C16B . . 117.12(8) ?
C2B C1B C6B . . 120.96(10) ?
C2B C1B H1BA . . 119.5 ?
C6B C1B H1BA . . 119.5 ?
C1B C2B C3B . . 120.31(10) ?
C1B C2B H2BA . . 119.8 ?
C3B C2B H2BA . . 119.8 ?
O1B C3B C4B . . 122.79(9) ?
O1B C3B C2B . . 117.58(9) ?
C4B C3B C2B . . 119.64(9) ?
C5B C4B C3B . . 119.39(9) ?
C5B C4B H4BA . . 120.3 ?
C3B C4B H4BA . . 120.3 ?
C4B C5B C6B . . 121.96(9) ?
C4B C5B H5BA . . 119.0 ?
C6B C5B H5BA . . 119.0 ?
C5B C6B C1B . . 117.72(9) ?
C5B C6B C7B . . 117.95(9) ?
C1B C6B C7B . . 124.33(9) ?
C8B C7B C6B . . 129.01(10) ?
C8B C7B H7BA . . 115.5 ?
C6B C7B H7BA . . 115.5 ?
C7B C8B C9B . . 119.85(9) ?
C7B C8B H8BA . . 120.1 ?
C9B C8B H8BA . . 120.1 ?
O2B C9B C8B . . 120.72(9) ?
O2B C9B C10B . . 118.61(9) ?
C8B C9B C10B . . 120.67(9) ?
C11B C10B C15B . . 117.89(9) ?
C11B C10B C9B . . 117.97(9) ?
C15B C10B C9B . . 124.13(9) ?
C12B C11B C10B . . 121.92(9) ?
C12B C11B H11B . . 119.0 ?
C10B C11B H11B . . 119.0 ?
C11B C12B C13B . . 119.28(9) ?
C11B C12B H12B . . 120.4 ?
C13B C12B H12B . . 120.4 ?
O3B C13B C12B . . 124.16(9) ?
O3B C13B C14B . . 115.87(9) ?
C12B C13B C14B . . 119.97(9) ?
C15B C14B C13B . . 119.99(9) ?
C15B C14B H14B . . 120.0 ?
C13B C14B H14B . . 120.0 ?
C14B C15B C10B . . 120.94(9) ?
C14B C15B H15B . . 119.5 ?
C10B C15B H15B . . 119.5 ?
O3B C16B C17B . . 108.34(8) ?
O3B C16B H16C . . 110.0 ?
C17B C16B H16C . . 110.0 ?
O3B C16B H16D . . 110.0 ?
C17B C16B H16D . . 110.0 ?
H16C C16B H16D . . 108.4 ?
C16B C17B C18B . . 110.62(8) ?
C16B C17B H17C . . 109.5 ?
C18B C17B H17C . . 109.5 ?
C16B C17B H17D . . 109.5 ?
C18B C17B H17D . . 109.5 ?
H17C C17B H17D . . 108.1 ?
C19B C18B C17B . . 113.38(9) ?
C19B C18B H18C . . 108.9 ?
C17B C18B H18C . . 108.9 ?
C19B C18B H18D . . 108.9 ?
C17B C18B H18D . . 108.9 ?
H18C C18B H18D . . 107.7 ?
C18B C19B C20B . . 112.89(9) ?
C18B C19B H19C . . 109.0 ?
C20B C19B H19C . . 109.0 ?
C18B C19B H19D . . 109.0 ?
C20B C19B H19D . . 109.0 ?
H19C C19B H19D . . 107.8 ?
C21B C20B C19B . . 113.32(9) ?
C21B C20B H20C . . 108.9 ?
C19B C20B H20C . . 108.9 ?
C21B C20B H20D . . 108.9 ?
C19B C20B H20D . . 108.9 ?
H20C C20B H20D . . 107.7 ?
C20B C21B C22B . . 114.14(9) ?
C20B C21B H21C . . 108.7 ?
C22B C21B H21C . . 108.7 ?
C20B C21B H21D . . 108.7 ?
C22B C21B H21D . . 108.7 ?
H21C C21B H21D . . 107.6 ?
C23B C22B C21B . . 113.23(8) ?
C23B C22B H22C . . 108.9 ?
C21B C22B H22C . . 108.9 ?
C23B C22B H22D . . 108.9 ?
C21B C22B H22D . . 108.9 ?
H22C C22B H22D . . 107.7 ?
C22B C23B C24B . . 114.07(8) ?
C22B C23B H23C . . 108.7 ?
C24B C23B H23C . . 108.7 ?
C22B C23B H23D . . 108.7 ?
C24B C23B H23D . . 108.7 ?
H23C C23B H23D . . 107.6 ?
C23B C24B C25B . . 112.09(9) ?
C23B C24B H24C . . 109.2 ?
C25B C24B H24C . . 109.2 ?
C23B C24B H24D . . 109.2 ?
C25B C24B H24D . . 109.2 ?
H24C C24B H24D . . 107.9 ?
C24B C25B H25D . . 109.5 ?
C24B C25B H25E . . 109.5 ?
H25D C25B H25E . . 109.5 ?
C24B C25B H25F . . 109.5 ?
H25D C25B H25F . . 109.5 ?
H25E C25B H25F . . 109.5 ?

loop_
_geom_bond_atom_site_label_1
_geom_bond_atom_site_label_2
_geom_bond_site_symmetry_2
_geom_bond_distance
_geom_bond_publ_flag
O1A C3A . 1.3592(12) ?
O1A H1OA . 0.92(2) ?
O2A C9A . 1.2396(12) ?
O3A C13A . 1.3559(12) ?
O3A C16A . 1.4407(12) ?
C1A C2A . 1.3829(14) ?
C1A C6A . 1.4054(14) ?
C1A H1AA . 0.9300 ?
C2A C3A . 1.3995(14) ?
C2A H2AA . 0.9300 ?
C3A C4A . 1.3946(14) ?
C4A C5A . 1.3884(14) ?
C4A H4AA . 0.9300 ?
C5A C6A . 1.3998(14) ?
C5A H5AA . 0.9300 ?
C6A C7A . 1.4516(13) ?
C7A C8A . 1.3480(14) ?
C7A H7AA . 0.9300 ?
C8A C9A . 1.4693(13) ?
C8A H8AA . 0.9300 ?
C9A C10A . 1.4821(14) ?
C10A C11A . 1.4004(13) ?
C10A C15A . 1.4062(14) ?
C11A C12A . 1.3837(14) ?
C11A H11A . 0.9300 ?
C12A C13A . 1.3994(14) ?
C12A H12A . 0.9300 ?
C13A C14A . 1.4005(14) ?
C14A C15A . 1.3846(14) ?
C14A H14A . 0.9300 ?
C15A H15A . 0.9300 ?
C16A C17A . 1.5060(14) ?
C16A H16A . 0.9700 ?
C16A H16B . 0.9700 ?
C17A C18A . 1.5266(15) ?
C17A H17A . 0.9700 ?
C17A H17B . 0.9700 ?
C18A C19A . 1.5231(15) ?
C18A H18A . 0.9700 ?
C18A H18B . 0.9700 ?
C19A C20A . 1.5287(15) ?
C19A H19A . 0.9700 ?
C19A H19B . 0.9700 ?
C20A C21A . 1.5223(14) ?
C20A H20A . 0.9700 ?
C20A H20B . 0.9700 ?
C21A C22A . 1.5282(14) ?
C21A H21A . 0.9700 ?
C21A H21B . 0.9700 ?
C22A C23A . 1.5272(15) ?
C22A H22A . 0.9700 ?
C22A H22B . 0.9700 ?
C23A C24A . 1.5232(14) ?
C23A H23A . 0.9700 ?
C23A H23B . 0.9700 ?
C24A C25A . 1.5291(16) ?
C24A H24A . 0.9700 ?
C24A H24B . 0.9700 ?
C25A H25A . 0.9600 ?
C25A H25B . 0.9600 ?
C25A H25C . 0.9600 ?
O1B C3B . 1.3607(12) ?
O1B H1OB . 0.91(2) ?
O2B C9B . 1.2396(13) ?
O3B C13B . 1.3600(12) ?
O3B C16B . 1.4427(12) ?
C1B C2B . 1.3848(14) ?
C1B C6B . 1.4016(14) ?
C1B H1BA . 0.9300 ?
C2B C3B . 1.3980(14) ?
C2B H2BA . 0.9300 ?
C3B C4B . 1.3928(14) ?
C4B C5B . 1.3871(14) ?
C4B H4BA . 0.9300 ?
C5B C6B . 1.3989(14) ?
C5B H5BA . 0.9300 ?
C6B C7B . 1.4527(14) ?
C7B C8B . 1.3445(14) ?
C7B H7BA . 0.9300 ?
C8B C9B . 1.4681(14) ?
C8B H8BA . 0.9300 ?
C9B C10B . 1.4810(14) ?
C10B C11B . 1.4005(14) ?
C10B C15B . 1.4044(14) ?
C11B C12B . 1.3848(14) ?
C11B H11B . 0.9300 ?
C12B C13B . 1.3958(14) ?
C12B H12B . 0.9300 ?
C13B C14B . 1.4004(14) ?
C14B C15B . 1.3860(15) ?
C14B H14B . 0.9300 ?
C15B H15B . 0.9300 ?
C16B C17B . 1.5106(14) ?
C16B H16C . 0.9700 ?
C16B H16D . 0.9700 ?
C17B C18B . 1.5286(14) ?
C17B H17C . 0.9700 ?
C17B H17D . 0.9700 ?
C18B C19B . 1.5224(14) ?
C18B H18C . 0.9700 ?
C18B H18D . 0.9700 ?
C19B C20B . 1.5267(14) ?
C19B H19C . 0.9700 ?
C19B H19D . 0.9700 ?
C20B C21B . 1.5239(14) ?
C20B H20C . 0.9700 ?
C20B H20D . 0.9700 ?
C21B C22B . 1.5272(14) ?
C21B H21C . 0.9700 ?
C21B H21D . 0.9700 ?
C22B C23B . 1.5223(14) ?
C22B H22C . 0.9700 ?
C22B H22D . 0.9700 ?
C23B C24B . 1.5247(14) ?
C23B H23C . 0.9700 ?
C23B H23D . 0.9700 ?
C24B C25B . 1.5269(15) ?
C24B H24C . 0.9700 ?
C24B H24D . 0.9700 ?
C25B H25D . 0.9600 ?
C25B H25E . 0.9600 ?
C25B H25F . 0.9600 ?

loop_
_geom_hbond_atom_site_label_D
_geom_hbond_atom_site_label_H
_geom_hbond_atom_site_label_A
_geom_hbond_site_symmetry_A
_geom_hbond_distance_DH
_geom_hbond_distance_HA
_geom_hbond_distance_DA
_geom_hbond_angle_DHA
_geom_hbond_publ_flag
O1A H1OA O2B 2_646 0.91(2) 1.80(2) 2.7110(10) 179(3) yes
O1B H1OB O2A 2_755 0.91(2) 1.81(2) 2.7160(10) 176(2) yes
C4A H4AA O2B 2_646 0.93 2.50 3.1850(10) 131 yes
C4B H4BA O2A 2_755 0.93 2.50 3.1920(10) 131 yes
C14B H14B O3A . 0.93 2.56 3.4850(10) 173 yes
C18B H18C Cg1 3_657 0.97 2.85 3.6960(10) 146 yes
C24B H24D Cg2 3_657 0.97 2.71 3.5540(10) 145 yes
C22A H22B Cg3 4_554 0.97 2.95 3.7430(10) 140 yes

loop_
_geom_torsion_atom_site_label_1
_geom_torsion_atom_site_label_2
_geom_torsion_atom_site_label_3
_geom_torsion_atom_site_label_4
_geom_torsion_site_symmetry_1
_geom_torsion_site_symmetry_2
_geom_torsion_site_symmetry_3
_geom_torsion_site_symmetry_4
_geom_torsion
_geom_torsion_publ_flag
C6A C1A C2A C3A . . . . 0.19(16) ?
C1A C2A C3A O1A . . . . -179.91(10) ?
C1A C2A C3A C4A . . . . -0.38(16) ?
O1A C3A C4A C5A . . . . 179.69(10) ?
C2A C3A C4A C5A . . . . 0.18(16) ?
C3A C4A C5A C6A . . . . 0.20(17) ?
C4A C5A C6A C1A . . . . -0.38(16) ?
C4A C5A C6A C7A . . . . 179.95(10) ?
C2A C1A C6A C5A . . . . 0.18(15) ?
C2A C1A C6A C7A . . . . 179.83(10) ?
C5A C6A C7A C8A . . . . -179.76(11) ?
C1A C6A C7A C8A . . . . 0.58(17) ?
C6A C7A C8A C9A . . . . 179.70(10) ?
C7A C8A C9A O2A . . . . -1.22(16) ?
C7A C8A C9A C10A . . . . 179.25(9) ?
O2A C9A C10A C11A . . . . -4.18(15) ?
C8A C9A C10A C11A . . . . 175.37(9) ?
O2A C9A C10A C15A . . . . 175.97(10) ?
C8A C9A C10A C15A . . . . -4.49(15) ?
C15A C10A C11A C12A . . . . 0.99(16) ?
C9A C10A C11A C12A . . . . -178.88(10) ?
C10A C11A C12A C13A . . . . -0.74(17) ?
C16A O3A C13A C12A . . . . 1.79(15) ?
C16A O3A C13A C14A . . . . -178.55(9) ?
C11A C12A C13A O3A . . . . 179.64(10) ?
C11A C12A C13A C14A . . . . 0.00(16) ?
O3A C13A C14A C15A . . . . -179.21(9) ?
C12A C13A C14A C15A . . . . 0.47(16) ?
C13A C14A C15A C10A . . . . -0.21(16) ?
C11A C10A C15A C14A . . . . -0.50(15) ?
C9A C10A C15A C14A . . . . 179.35(10) ?
C13A O3A C16A C17A . . . . 179.19(9) ?
O3A C16A C17A C18A . . . . 179.77(9) ?
C16A C17A C18A C19A . . . . 176.24(10) ?
C17A C18A C19A C20A . . . . 178.47(9) ?
C18A C19A C20A C21A . . . . 176.60(9) ?
C19A C20A C21A C22A . . . . -178.54(9) ?
C20A C21A C22A C23A . . . . 178.83(9) ?
C21A C22A C23A C24A . . . . 179.22(9) ?
C22A C23A C24A C25A . . . . -179.64(10) ?
C6B C1B C2B C3B . . . . 0.77(18) ?
C1B C2B C3B O1B . . . . 178.25(11) ?
C1B C2B C3B C4B . . . . -1.61(17) ?
O1B C3B C4B C5B . . . . -178.78(10) ?
C2B C3B C4B C5B . . . . 1.07(17) ?
C3B C4B C5B C6B . . . . 0.31(17) ?
C4B C5B C6B C1B . . . . -1.13(17) ?
C4B C5B C6B C7B . . . . 177.88(10) ?
C2B C1B C6B C5B . . . . 0.58(17) ?
C2B C1B C6B C7B . . . . -178.35(11) ?
C5B C6B C7B C8B . . . . -174.80(11) ?
C1B C6B C7B C8B . . . . 4.13(19) ?
C6B C7B C8B C9B . . . . 178.96(10) ?
C7B C8B C9B O2B . . . . -7.31(17) ?
C7B C8B C9B C10B . . . . 172.58(10) ?
O2B C9B C10B C11B . . . . -5.15(16) ?
C8B C9B C10B C11B . . . . 174.95(10) ?
O2B C9B C10B C15B . . . . 173.51(11) ?
C8B C9B C10B C15B . . . . -6.39(17) ?
C15B C10B C11B C12B . . . . -1.09(16) ?
C9B C10B C11B C12B . . . . 177.65(10) ?
C10B C11B C12B C13B . . . . 0.02(17) ?
C16B O3B C13B C12B . . . . 5.06(15) ?
C16B O3B C13B C14B . . . . -174.26(9) ?
C11B C12B C13B O3B . . . . -178.14(10) ?
C11B C12B C13B C14B . . . . 1.16(16) ?
O3B C13B C14B C15B . . . . 178.11(10) ?
C12B C13B C14B C15B . . . . -1.24(17) ?
C13B C14B C15B C10B . . . . 0.14(17) ?
C11B C10B C15B C14B . . . . 1.00(16) ?
C9B C10B C15B C14B . . . . -177.66(11) ?
C13B O3B C16B C17B . . . . 179.40(9) ?
O3B C16B C17B C18B . . . . -178.19(8) ?
C16B C17B C18B C19B . . . . -178.88(9) ?
C17B C18B C19B C20B . . . . 179.18(9) ?
C18B C19B C20B C21B . . . . -178.06(9) ?
C19B C20B C21B C22B . . . . 179.42(9) ?
C20B C21B C22B C23B . . . . 178.56(9) ?
C21B C22B C23B C24B . . . . -179.19(9) ?
C22B C23B C24B C25B . . . . 179.50(9) ?
